data_4079764
loop_
_publ_author_name
'K\"ohler, Mathias'
'Langer, Jens'
'G\"orls, Helmar'
'Westerhausen, Matthias'

_publ_section_title
;
 Synthesis and Molecular Structures of Meta-Substituted Arylcalcium
 Iodides
;
_journal_issue 24
_journal_name_full Organometallics
_journal_page_first 8647
_journal_paper_doi 10.1021/om301087e
_journal_volume 31
_journal_year 2012
_chemical_formula_moiety 'C24 H41 Ca I O4'
_chemical_formula_sum 'C24 H41 Ca I O4'
_chemical_formula_weight 560.55
_space_group_IT_number 14
_symmetry_cell_setting monoclinic
_symmetry_space_group_name_Hall '-P 2ybc'
_symmetry_space_group_name_H-M 'P 1 21/c 1'
_atom_sites_solution_hydrogens geom
_atom_sites_solution_primary direct
_atom_sites_solution_secondary difmap
_audit_creation_method SHELXL-97
_cell_angle_alpha 90.00
_cell_angle_beta 91.975(3)
_cell_angle_gamma 90.00
_cell_formula_units_Z 4
_cell_length_a 13.3143(9)
_cell_length_b 12.0557(9)
_cell_length_c 16.2773(12)
_cell_measurement_reflns_used 5180
_cell_measurement_temperature 296(2)
_cell_measurement_theta_max 27.58
_cell_measurement_theta_min 3.02
_cell_volume 2611.2(3)
_computing_cell_refinement DENZO
_computing_data_collection COLLECT
_computing_data_reduction DENZO
_computing_molecular_graphics SHELXTL/PC
_computing_publication_material SHELXL-97
_computing_structure_refinement 'SHELXL-97 (Sheldrick, 2008)'
_computing_structure_solution 'SHELXS-97 (Sheldrick, 2008)'
_diffrn_ambient_temperature 296(2)
_diffrn_measured_fraction_theta_full 0.997
_diffrn_measured_fraction_theta_max 0.858
_diffrn_measurement_device_type KappaCCD
_diffrn_measurement_method 'phi- + omega-scan'
_diffrn_radiation_monochromator graphite
_diffrn_radiation_source 'fine-focus sealed tube'
_diffrn_radiation_type MoK\a
_diffrn_radiation_wavelength 0.71073
_diffrn_reflns_av_R_equivalents 0.0677
_diffrn_reflns_av_sigmaI/netI 0.0309
_diffrn_reflns_limit_h_max 16
_diffrn_reflns_limit_h_min -16
_diffrn_reflns_limit_k_max 14
_diffrn_reflns_limit_k_min 0
_diffrn_reflns_limit_l_max 20
_diffrn_reflns_limit_l_min 0
_diffrn_reflns_number 5180
_diffrn_reflns_theta_full 25.00
_diffrn_reflns_theta_max 27.58
_diffrn_reflns_theta_min 3.02
_exptl_absorpt_coefficient_mu 1.448
_exptl_absorpt_correction_type none
_exptl_crystal_colour colourless
_exptl_crystal_density_diffrn 1.426
_exptl_crystal_density_method 'not measured'
_exptl_crystal_description prism
_exptl_crystal_F_000 1160
_exptl_crystal_size_max 0.56
_exptl_crystal_size_mid 0.55
_exptl_crystal_size_min 0.53
_refine_diff_density_max 1.299
_refine_diff_density_min -0.578
_refine_diff_density_rms 0.075
_refine_ls_extinction_method none
_refine_ls_goodness_of_fit_ref 0.992
_refine_ls_hydrogen_treatment constr
_refine_ls_matrix_type full
_refine_ls_number_parameters 274
_refine_ls_number_reflns 5184
_refine_ls_number_restraints 0
_refine_ls_restrained_S_all 0.992
_refine_ls_R_factor_all 0.0383
_refine_ls_R_factor_gt 0.0296
_refine_ls_shift/su_max 0.008
_refine_ls_shift/su_mean 0.000
_refine_ls_structure_factor_coef Fsqd
_refine_ls_weighting_details 'calc w=1/[\s^2^(Fo^2^)+(0.0361P)^2^+1.8567P] where P=(Fo^2^+2Fc^2^)/3'
_refine_ls_weighting_scheme calc
_refine_ls_wR_factor_gt 0.0656
_refine_ls_wR_factor_ref 0.0690
_reflns_number_gt 4592
_reflns_number_total 5184
_reflns_threshold_expression >2sigma(I)
_cod_data_source_file om301087e_si_001.cif
_cod_data_source_block FO4228
_cod_original_sg_symbol_H-M 'P 21/c'
_cod_database_code 4079764

loop_
_symmetry_equiv_pos_as_xyz
'x, y, z'
'-x, y+1/2, -z+1/2'
'-x, -y, -z'
'x, -y-1/2, z-1/2'

loop_
_atom_site_label
_atom_site_type_symbol
_atom_site_fract_x
_atom_site_fract_y
_atom_site_fract_z
_atom_site_U_iso_or_equiv
_atom_site_adp_type
_atom_site_occupancy
_atom_site_symmetry_multiplicity
_atom_site_calc_flag
_atom_site_refinement_flags
I1 I 0.717838(14) 0.766897(16) 0.236194(13) 0.03018(7) Uani 1 1 d .
Ca1 Ca 0.75161(4) 0.57499(4) 0.36933(3) 0.01680(12) Uani 1 1 d .
O1 O 0.59574(15) 0.50086(17) 0.31850(13) 0.0286(5) Uani 1 1 d .
O2 O 0.85063(13) 0.47984(16) 0.26943(12) 0.0221(4) Uani 1 1 d .
O3 O 0.90190(14) 0.66732(17) 0.41741(12) 0.0244(5) Uani 1 1 d .
O4 O 0.66147(15) 0.68140(17) 0.46278(13) 0.0286(5) Uani 1 1 d .
C1 C 0.76686(19) 0.4135(2) 0.46923(17) 0.0197(6) Uani 1 1 d .
C2 C 0.7645(2) 0.3024(2) 0.44266(17) 0.0226(6) Uani 1 1 d .
H2A H 0.7683 0.2890 0.3866 0.027 Uiso 1 1 calc R
C3 C 0.7569(2) 0.2108(2) 0.49485(18) 0.0222(6) Uani 1 1 d .
C4 C 0.75302(19) 0.2296(2) 0.57831(18) 0.0240(6) Uani 1 1 d .
H4A H 0.7485 0.1697 0.6140 0.029 Uiso 1 1 calc R
C5 C 0.75580(19) 0.3373(2) 0.60997(17) 0.0203(6) Uani 1 1 d .
C6 C 0.76200(19) 0.4249(2) 0.55452(17) 0.0210(6) Uani 1 1 d .
H6A H 0.7630 0.4964 0.5759 0.025 Uiso 1 1 calc R
C7 C 0.7499(3) 0.0946(2) 0.4610(2) 0.0359(8) Uani 1 1 d .
H7A H 0.7756 0.0431 0.5015 0.054 Uiso 1 1 calc R
H7B H 0.7887 0.0893 0.4125 0.054 Uiso 1 1 calc R
H7C H 0.6810 0.0772 0.4474 0.054 Uiso 1 1 calc R
C8 C 0.7519(2) 0.3560(3) 0.70121(17) 0.0276(7) Uani 1 1 d .
H8A H 0.6906 0.3257 0.7211 0.041 Uiso 1 1 calc R
H8B H 0.7544 0.4342 0.7124 0.041 Uiso 1 1 calc R
H8C H 0.8082 0.3201 0.7283 0.041 Uiso 1 1 calc R
C9 C 0.5934(2) 0.4011(3) 0.2710(2) 0.0314(7) Uani 1 1 d .
H9A H 0.5522 0.3452 0.2964 0.038 Uiso 1 1 calc R
H9B H 0.6606 0.3717 0.2654 0.038 Uiso 1 1 calc R
C10 C 0.5484(3) 0.4352(3) 0.1887(2) 0.0408(9) Uani 1 1 d .
H10A H 0.5158 0.3730 0.1609 0.049 Uiso 1 1 calc R
H10B H 0.5991 0.4655 0.1537 0.049 Uiso 1 1 calc R
C11 C 0.4726(2) 0.5229(3) 0.2111(2) 0.0333(8) Uani 1 1 d .
H11A H 0.4744 0.5848 0.1731 0.040 Uiso 1 1 calc R
H11B H 0.4052 0.4923 0.2097 0.040 Uiso 1 1 calc R
C12 C 0.5033(2) 0.5597(3) 0.2972(2) 0.0313(7) Uani 1 1 d .
H12A H 0.5142 0.6392 0.2988 0.038 Uiso 1 1 calc R
H12B H 0.4515 0.5412 0.3354 0.038 Uiso 1 1 calc R
C13 C 0.9339(2) 0.4175(3) 0.30593(19) 0.0267(7) Uani 1 1 d .
H13A H 0.9371 0.3439 0.2821 0.032 Uiso 1 1 calc R
H13B H 0.9272 0.4106 0.3648 0.032 Uiso 1 1 calc R
C14 C 1.0270(2) 0.4841(3) 0.28668(19) 0.0266(7) Uani 1 1 d .
H14A H 1.0826 0.4354 0.2745 0.032 Uiso 1 1 calc R
H14B H 1.0469 0.5316 0.3325 0.032 Uiso 1 1 calc R
C15 C 0.9948(2) 0.5534(3) 0.2108(2) 0.0306(7) Uani 1 1 d .
H15A H 0.9978 0.6321 0.2230 0.037 Uiso 1 1 calc R
H15B H 1.0374 0.5379 0.1650 0.037 Uiso 1 1 calc R
C16 C 0.8872(2) 0.5168(3) 0.19153(18) 0.0274(7) Uani 1 1 d .
H16A H 0.8472 0.5782 0.1700 0.033 Uiso 1 1 calc R
H16B H 0.8853 0.4570 0.1517 0.033 Uiso 1 1 calc R
C17 C 0.9467(2) 0.6458(3) 0.49724(19) 0.0286(7) Uani 1 1 d .
H17A H 1.0120 0.6113 0.4926 0.034 Uiso 1 1 calc R
H17B H 0.9043 0.5972 0.5285 0.034 Uiso 1 1 calc R
C18 C 0.9568(2) 0.7581(3) 0.5385(2) 0.0284(7) Uani 1 1 d .
H18A H 1.0182 0.7624 0.5721 0.034 Uiso 1 1 calc R
H18B H 0.9000 0.7728 0.5726 0.034 Uiso 1 1 calc R
C19 C 0.9592(2) 0.8389(3) 0.4668(2) 0.0326(8) Uani 1 1 d .
H19A H 0.9029 0.8899 0.4678 0.039 Uiso 1 1 calc R
H19B H 1.0212 0.8812 0.4683 0.039 Uiso 1 1 calc R
C20 C 0.9522(2) 0.7661(3) 0.3914(2) 0.0346(8) Uani 1 1 d .
H20A H 0.9139 0.8025 0.3474 0.041 Uiso 1 1 calc R
H20B H 1.0186 0.7487 0.3724 0.041 Uiso 1 1 calc R
C21 C 0.5820(2) 0.6345(3) 0.5093(2) 0.0317(7) Uani 1 1 d .
H21A H 0.6053 0.6171 0.5649 0.038 Uiso 1 1 calc R
H21B H 0.5556 0.5677 0.4834 0.038 Uiso 1 1 calc R
C22 C 0.5042(3) 0.7240(3) 0.5090(3) 0.0472(10) Uani 1 1 d .
H22A H 0.4599 0.7155 0.5547 0.057 Uiso 1 1 calc R
H22B H 0.4644 0.7241 0.4580 0.057 Uiso 1 1 calc R
C23 C 0.5660(3) 0.8280(3) 0.5178(2) 0.0416(9) Uani 1 1 d .
H23A H 0.5786 0.8465 0.5752 0.050 Uiso 1 1 calc R
H23B H 0.5325 0.8900 0.4905 0.050 Uiso 1 1 calc R
C24 C 0.6628(2) 0.7995(3) 0.4766(2) 0.0353(8) Uani 1 1 d .
H24A H 0.6670 0.8389 0.4249 0.042 Uiso 1 1 calc R
H24B H 0.7203 0.8199 0.5117 0.042 Uiso 1 1 calc R

loop_
_atom_site_aniso_label
_atom_site_aniso_U_11
_atom_site_aniso_U_22
_atom_site_aniso_U_33
_atom_site_aniso_U_23
_atom_site_aniso_U_13
_atom_site_aniso_U_12
I1 0.03327(11) 0.02712(11) 0.02994(11) 0.01011(9) -0.00192(8) 0.00176(9)
Ca1 0.0172(3) 0.0151(3) 0.0181(3) 0.0000(2) 0.0011(2) -0.0001(2)
O1 0.0226(11) 0.0229(11) 0.0398(13) -0.0042(10) -0.0079(9) 0.0016(8)
O2 0.0198(10) 0.0266(11) 0.0202(10) 0.0009(9) 0.0043(8) 0.0019(8)
O3 0.0262(11) 0.0232(11) 0.0236(11) 0.0021(9) -0.0038(8) -0.0081(8)
O4 0.0298(12) 0.0180(11) 0.0392(13) -0.0042(10) 0.0174(9) -0.0033(9)
C1 0.0142(14) 0.0192(14) 0.0257(15) 0.0040(11) -0.0009(11) 0.0008(11)
C2 0.0173(14) 0.0254(15) 0.0251(15) -0.0014(12) 0.0011(11) 0.0001(12)
C3 0.0144(13) 0.0160(14) 0.0362(17) 0.0020(12) 0.0003(11) 0.0012(11)
C4 0.0140(13) 0.0225(15) 0.0356(17) 0.0138(13) 0.0034(11) 0.0021(12)
C5 0.0119(13) 0.0224(15) 0.0266(15) 0.0038(12) 0.0021(11) 0.0023(11)
C6 0.0148(14) 0.0180(14) 0.0304(15) 0.0017(11) 0.0034(11) 0.0016(11)
C7 0.0372(19) 0.0209(16) 0.049(2) -0.0010(14) -0.0024(15) 0.0002(14)
C8 0.0235(16) 0.0320(17) 0.0278(16) 0.0072(13) 0.0060(12) 0.0013(13)
C9 0.0307(17) 0.0211(17) 0.042(2) -0.0032(15) -0.0040(14) 0.0014(13)
C10 0.041(2) 0.049(2) 0.0329(19) -0.0073(17) 0.0016(15) 0.0103(17)
C11 0.0280(18) 0.044(2) 0.0282(19) 0.0061(15) 0.0012(13) 0.0012(15)
C12 0.0188(16) 0.0343(19) 0.0408(19) 0.0009(15) 0.0001(13) 0.0040(14)
C13 0.0239(16) 0.0259(17) 0.0305(17) 0.0047(14) 0.0055(12) 0.0068(13)
C14 0.0202(15) 0.0321(18) 0.0277(18) -0.0018(14) 0.0032(12) 0.0014(12)
C15 0.0340(18) 0.0299(18) 0.0282(17) -0.0007(14) 0.0052(13) -0.0076(14)
C16 0.0283(17) 0.0368(19) 0.0172(15) -0.0010(13) 0.0028(12) 0.0031(14)
C17 0.0343(18) 0.0223(17) 0.0284(18) 0.0051(13) -0.0094(13) -0.0053(13)
C18 0.0274(15) 0.0293(18) 0.0284(18) -0.0054(14) 0.0001(12) 0.0001(13)
C19 0.0279(18) 0.0202(16) 0.050(2) 0.0003(15) 0.0004(14) -0.0019(13)
C20 0.0349(17) 0.0370(19) 0.0315(19) 0.0126(15) -0.0043(13) -0.0204(15)
C21 0.0312(18) 0.034(2) 0.0306(18) 0.0024(15) 0.0110(13) -0.0051(14)
C22 0.0283(17) 0.070(3) 0.044(2) 0.013(2) 0.0120(15) 0.0111(19)
C23 0.050(2) 0.043(2) 0.0324(19) -0.0072(17) 0.0036(16) 0.0233(18)
C24 0.042(2) 0.0185(16) 0.046(2) -0.0093(15) 0.0115(15) -0.0016(14)

loop_
_atom_type_symbol
_atom_type_description
_atom_type_scat_dispersion_real
_atom_type_scat_dispersion_imag
_atom_type_scat_source
C C 0.0033 0.0016 'International Tables Vol C Tables 4.2.6.8 and 6.1.1.4'
H H 0.0000 0.0000 'International Tables Vol C Tables 4.2.6.8 and 6.1.1.4'
O O 0.0106 0.0060 'International Tables Vol C Tables 4.2.6.8 and 6.1.1.4'
Ca Ca 0.2262 0.3064 'International Tables Vol C Tables 4.2.6.8 and 6.1.1.4'
I I -0.4742 1.8119 'International Tables Vol C Tables 4.2.6.8 and 6.1.1.4'

loop_
_geom_angle_atom_site_label_1
_geom_angle_atom_site_label_2
_geom_angle_atom_site_label_3
_geom_angle
O4 Ca1 O1 88.36(7)
O4 Ca1 O3 88.53(7)
O1 Ca1 O3 174.37(7)
O4 Ca1 O2 175.21(7)
O1 Ca1 O2 94.42(7)
O3 Ca1 O2 88.37(7)
O4 Ca1 C1 92.02(8)
O1 Ca1 C1 89.10(8)
O3 Ca1 C1 95.71(8)
O2 Ca1 C1 91.92(8)
O4 Ca1 I1 88.89(5)
O1 Ca1 I1 86.30(5)
O3 Ca1 I1 88.94(5)
O2 Ca1 I1 87.40(5)
C1 Ca1 I1 175.28(6)
C9 O1 C12 106.2(2)
C9 O1 Ca1 120.41(17)
C12 O1 Ca1 128.38(18)
C16 O2 C13 104.1(2)
C16 O2 Ca1 130.68(17)
C13 O2 Ca1 113.42(17)
C17 O3 C20 103.5(2)
C17 O3 Ca1 121.88(17)
C20 O3 Ca1 132.91(17)
C24 O4 C21 108.1(2)
C24 O4 Ca1 129.52(18)
C21 O4 Ca1 121.86(17)
C6 C1 C2 113.4(2)
C6 C1 Ca1 123.70(19)
C2 C1 Ca1 122.15(19)
C1 C2 C3 124.4(3)
C1 C2 H2A 117.8
C3 C2 H2A 117.8
C4 C3 C2 118.3(3)
C4 C3 C7 120.5(3)
C2 C3 C7 121.1(3)
C3 C4 C5 120.9(3)
C3 C4 H4A 119.5
C5 C4 H4A 119.5
C6 C5 C4 117.8(2)
C6 C5 C8 122.0(2)
C4 C5 C8 120.2(2)
C5 C6 C1 125.1(3)
C5 C6 H6A 117.5
C1 C6 H6A 117.5
C3 C7 H7A 109.5
C3 C7 H7B 109.5
H7A C7 H7B 109.5
C3 C7 H7C 109.5
H7A C7 H7C 109.5
H7B C7 H7C 109.5
C5 C8 H8A 109.5
C5 C8 H8B 109.5
H8A C8 H8B 109.5
C5 C8 H8C 109.5
H8A C8 H8C 109.5
H8B C8 H8C 109.5
O1 C9 C10 104.6(3)
O1 C9 H9A 110.8
C10 C9 H9A 110.8
O1 C9 H9B 110.8
C10 C9 H9B 110.8
H9A C9 H9B 108.9
C9 C10 C11 103.0(3)
C9 C10 H10A 111.2
C11 C10 H10A 111.2
C9 C10 H10B 111.2
C11 C10 H10B 111.2
H10A C10 H10B 109.1
C12 C11 C10 105.5(3)
C12 C11 H11A 110.6
C10 C11 H11A 110.6
C12 C11 H11B 110.6
C10 C11 H11B 110.6
H11A C11 H11B 108.8
O1 C12 C11 106.1(3)
O1 C12 H12A 110.5
C11 C12 H12A 110.5
O1 C12 H12B 110.5
C11 C12 H12B 110.5
H12A C12 H12B 108.7
O2 C13 C14 105.1(2)
O2 C13 H13A 110.7
C14 C13 H13A 110.7
O2 C13 H13B 110.7
C14 C13 H13B 110.7
H13A C13 H13B 108.8
C13 C14 C15 104.2(2)
C13 C14 H14A 110.9
C15 C14 H14A 110.9
C13 C14 H14B 110.9
C15 C14 H14B 110.9
H14A C14 H14B 108.9
C16 C15 C14 104.1(2)
C16 C15 H15A 110.9
C14 C15 H15A 110.9
C16 C15 H15B 110.9
C14 C15 H15B 110.9
H15A C15 H15B 109.0
O2 C16 C15 104.6(2)
O2 C16 H16A 110.8
C15 C16 H16A 110.8
O2 C16 H16B 110.8
C15 C16 H16B 110.8
H16A C16 H16B 108.9
O3 C17 C18 105.5(2)
O3 C17 H17A 110.6
C18 C17 H17A 110.6
O3 C17 H17B 110.6
C18 C17 H17B 110.6
H17A C17 H17B 108.8
C17 C18 C19 103.7(3)
C17 C18 H18A 111.0
C19 C18 H18A 111.0
C17 C18 H18B 111.0
C19 C18 H18B 111.0
H18A C18 H18B 109.0
C20 C19 C18 104.4(2)
C20 C19 H19A 110.9
C18 C19 H19A 110.9
C20 C19 H19B 110.9
C18 C19 H19B 110.9
H19A C19 H19B 108.9
O3 C20 C19 105.0(3)
O3 C20 H20A 110.7
C19 C20 H20A 110.7
O3 C20 H20B 110.7
C19 C20 H20B 110.7
H20A C20 H20B 108.8
O4 C21 C22 103.7(3)
O4 C21 H21A 111.0
C22 C21 H21A 111.0
O4 C21 H21B 111.0
C22 C21 H21B 111.0
H21A C21 H21B 109.0
C21 C22 C23 103.0(3)
C21 C22 H22A 111.2
C23 C22 H22A 111.2
C21 C22 H22B 111.2
C23 C22 H22B 111.2
H22A C22 H22B 109.1
C22 C23 C24 103.9(3)
C22 C23 H23A 111.0
C24 C23 H23A 111.0
C22 C23 H23B 111.0
C24 C23 H23B 111.0
H23A C23 H23B 109.0
O4 C24 C23 106.7(3)
O4 C24 H24A 110.4
C23 C24 H24A 110.4
O4 C24 H24B 110.4
C23 C24 H24B 110.4
H24A C24 H24B 108.6

loop_
_geom_bond_atom_site_label_1
_geom_bond_atom_site_label_2
_geom_bond_distance
I1 Ca1 3.1912(6)
Ca1 O4 2.351(2)
Ca1 O1 2.382(2)
Ca1 O3 2.3974(19)
Ca1 O2 2.4178(19)
Ca1 C1 2.540(3)
O1 C9 1.430(4)
O1 C12 1.453(3)
O2 C16 1.444(3)
O2 C13 1.450(3)
O3 C17 1.435(3)
O3 C20 1.437(3)
O4 C24 1.442(4)
O4 C21 1.438(4)
C1 C6 1.399(4)
C1 C2 1.407(4)
C2 C3 1.399(4)
C2 H2A 0.9300
C3 C4 1.380(4)
C3 C7 1.508(4)
C4 C5 1.397(4)
C4 H4A 0.9300
C5 C6 1.394(4)
C5 C8 1.505(4)
C6 H6A 0.9300
C7 H7A 0.9600
C7 H7B 0.9600
C7 H7C 0.9600
C8 H8A 0.9600
C8 H8B 0.9600
C8 H8C 0.9600
C9 C10 1.506(5)
C9 H9A 0.9700
C9 H9B 0.9700
C10 C11 1.515(5)
C10 H10A 0.9700
C10 H10B 0.9700
C11 C12 1.514(5)
C11 H11A 0.9700
C11 H11B 0.9700
C12 H12A 0.9700
C12 H12B 0.9700
C13 C14 1.518(4)
C13 H13A 0.9700
C13 H13B 0.9700
C14 C15 1.540(4)
C14 H14A 0.9700
C14 H14B 0.9700
C15 C16 1.521(4)
C15 H15A 0.9700
C15 H15B 0.9700
C16 H16A 0.9700
C16 H16B 0.9700
C17 C18 1.514(4)
C17 H17A 0.9700
C17 H17B 0.9700
C18 C19 1.522(5)
C18 H18A 0.9700
C18 H18B 0.9700
C19 C20 1.508(5)
C19 H19A 0.9700
C19 H19B 0.9700
C20 H20A 0.9700
C20 H20B 0.9700
C21 C22 1.495(5)
C21 H21A 0.9700
C21 H21B 0.9700
C22 C23 1.504(5)
C22 H22A 0.9700
C22 H22B 0.9700
C23 C24 1.512(5)
C23 H23A 0.9700
C23 H23B 0.9700
C24 H24A 0.9700
C24 H24B 0.9700
